data_7226347
loop_
_publ_author_name
'Capon, Patrick K.'
'Burgun, Alexandre'
'Coghlan, Campbell J.'
'Crees, Rachel S.'
'Doonan, Christian J.'
'Sumby, Christopher J.'

_publ_section_title
;
 Hydrogen adsorption in azolium and metalated N-heterocyclic carbene
 containing MOFs
;
_journal_issue 37
_journal_name_full CrystEngComm
_journal_page_first 7003
_journal_paper_doi 10.1039/C6CE01549B
_journal_volume 18
_journal_year 2016
_chemical_formula_sum 'C72.5 H60.5 Mn3 N11.5 O26.5'
_chemical_formula_weight 1681.64
_space_group_crystal_system triclinic
_space_group_IT_number 2
_space_group_name_Hall '-P 1'
_space_group_name_H-M_alt 'P -1'
_symmetry_space_group_name_Hall '-P 1'
_symmetry_space_group_name_H-M 'P -1'
_atom_sites_solution_hydrogens mixed
_audit_creation_method SHELXL-2014/6
_audit_update_record
;
2016-08-15 deposited with the CCDC.
2016-08-23 downloaded from the CCDC.
;
_cell_angle_alpha 63.88(3)
_cell_angle_beta 79.87(3)
_cell_angle_gamma 89.57(3)
_cell_formula_units_Z 1
_cell_length_a 11.014(2)
_cell_length_b 13.053(3)
_cell_length_c 14.145(3)
_cell_measurement_reflns_used 7871
_cell_measurement_temperature 100(2)
_cell_measurement_theta_max 12.46
_cell_measurement_theta_min 0.76
_cell_volume 1791.8(8)
_computing_cell_refinement 'XDS (Kabsch, 1993)'
_computing_data_collection 'BluIce (McPhillips, 2002)'
_computing_data_reduction 'XDS (Kabsch, 1993)'
_computing_structure_refinement 'SHELXL-2014/6 (Sheldrick, 2014)'
_computing_structure_solution 'ShelXS (Sheldrick, 2008)'
_diffrn_ambient_temperature 100(2)
_diffrn_measured_fraction_theta_full 0.925
_diffrn_measured_fraction_theta_max 0.915
_diffrn_measurement_device_type 'ADSC Quantum 210r'
_diffrn_measurement_method 'Phi Scan'
_diffrn_radiation_monochromator graphite
_diffrn_radiation_type Synchrotron
_diffrn_radiation_wavelength 0.7108
_diffrn_reflns_av_R_equivalents 0.0706
_diffrn_reflns_av_unetI/netI 0.0588
_diffrn_reflns_Laue_measured_fraction_full 0.925
_diffrn_reflns_Laue_measured_fraction_max 0.915
_diffrn_reflns_limit_h_max 14
_diffrn_reflns_limit_h_min -14
_diffrn_reflns_limit_k_max 17
_diffrn_reflns_limit_k_min -17
_diffrn_reflns_limit_l_max 18
_diffrn_reflns_limit_l_min -18
_diffrn_reflns_number 30395
_diffrn_reflns_point_group_measured_fraction_full 0.925
_diffrn_reflns_point_group_measured_fraction_max 0.915
_diffrn_reflns_theta_full 27.000
_diffrn_reflns_theta_max 27.917
_diffrn_reflns_theta_min 1.634
_diffrn_source 'MX1 Beamline Australian Synchrotron'
_exptl_absorpt_coefficient_mu 0.615
_exptl_absorpt_correction_type multi-scan
_exptl_absorpt_process_details 'XDS (Kabsch, 1993)'
_exptl_crystal_colour 'light brown/orange'
_exptl_crystal_density_diffrn 1.558
_exptl_crystal_description block
_exptl_crystal_F_000 863
_exptl_crystal_size_max 0.280
_exptl_crystal_size_mid 0.140
_exptl_crystal_size_min 0.120
_exptl_transmission_factor_max 0.930
_exptl_transmission_factor_min 0.847
_platon_squeeze_details
;
In order to subtract the contribution from the disordered 
solvent molecules and anions not located in the 
difference map, the SQUEEZE command was applied, which 
gave a new HKL file. The number of located electrons is 
129, is included in the formula, formula weight, calculated 
density, and F(000). These residual electron density 
were assigned to the 2 NO3 anions and approx 1.5 DMF 
molecules per unit cell. 
This value calculated based upon electrons analysis. 
(One DMF molecules would give 40 e; one NO3- anion would
give 32 e). 
;
_refine_diff_density_max 2.915
_refine_diff_density_min -0.790
_refine_diff_density_rms 0.125
_refine_ls_extinction_method none
_refine_ls_goodness_of_fit_ref 1.060
_refine_ls_hydrogen_treatment mixed
_refine_ls_matrix_type full
_refine_ls_number_parameters 460
_refine_ls_number_reflns 7854
_refine_ls_number_restraints 4
_refine_ls_restrained_S_all 1.060
_refine_ls_R_factor_all 0.1094
_refine_ls_R_factor_gt 0.0788
_refine_ls_shift/su_max 0.000
_refine_ls_shift/su_mean 0.000
_refine_ls_structure_factor_coef Fsqd
_refine_ls_weighting_details 'w=1/[\s^2^(Fo^2^)+(0.1502P)^2^+0.2333P] where P=(Fo^2^+2Fc^2^)/3'
_refine_ls_weighting_scheme calc
_refine_ls_wR_factor_gt 0.2133
_refine_ls_wR_factor_ref 0.2330
_reflns_Friedel_coverage 0.000
_reflns_number_gt 5359
_reflns_number_total 7854
_reflns_threshold_expression 'I > 2\s(I)'
_cod_data_source_file c6ce01549b2.cif
_cod_data_source_block 5Mn
_cod_depositor_comments
;
The following automatic conversions were performed:

'_exptl_absorpt_correction_type' value 'Multi-scan' changed to
'multi-scan' according to
/usr/data/users/saulius/crontab/automatic-downloads/rss-feeds/RSC/lib/dictionaries/cif_core.dic
dictionary named 'cif_core.dic' version 2.4.2 from 2011-04-26.

Automatic conversion script
Id: cif_fix_values 4268 2015-11-12 08:31:59Z antanas 

 Adding full bibliography for 7226345--7226349.cif.
;
_cod_original_formula_sum 'C72.50 H60.50 Mn3 N11.50 O26.50'
_cod_database_code 7226347
_shelx_space_group_comment
;
The symmetry employed for this shelxl refinement is uniquely defined
by the following loop, which should always be used as a source of
symmetry information in preference to the above space-group names.
They are only intended as comments.
;
_shelx_estimated_absorpt_t_min 0.847
_shelx_estimated_absorpt_t_max 0.930
_shelxl_version_number 2014/6

loop_
_space_group_symop_operation_xyz
'x, y, z'
'-x, -y, -z'

loop_
_atom_site_label
_atom_site_type_symbol
_atom_site_fract_x
_atom_site_fract_y
_atom_site_fract_z
_atom_site_U_iso_or_equiv
_atom_site_adp_type
_atom_site_occupancy
_atom_site_site_symmetry_order
_atom_site_calc_flag
_atom_site_refinement_flags_posn
_atom_site_refinement_flags_adp
_atom_site_refinement_flags_occupancy
Mn1 Mn 1.0000 0.5000 0.0000 0.0235(2) Uani 1 2 d S . P
O1 O 0.8507(3) 0.5722(3) 0.0652(3) 0.0365(7) Uani 1 1 d . . .
N1 N 0.4424(4) 0.6443(4) 0.3658(3) 0.0374(9) Uani 1 1 d . . .
C1 C 0.8139(4) 0.5895(3) 0.1449(4) 0.0285(8) Uani 1 1 d . . .
Mn2 Mn 1.05784(6) 0.52575(6) 0.23641(6) 0.0320(2) Uani 1 1 d . . .
O2 O 0.8723(3) 0.5817(3) 0.2163(3) 0.0355(7) Uani 1 1 d . . .
N2 N 0.4135(4) 0.6426(4) 0.5223(3) 0.0381(9) Uani 1 1 d . . .
C2 C 0.6805(4) 0.6238(3) 0.1573(3) 0.0286(8) Uani 1 1 d . . .
O3 O 0.7612(3) 0.5393(3) 0.7315(3) 0.0344(7) Uani 1 1 d . . .
N3 N 0.8303(4) -0.0605(3) 0.7555(3) 0.0371(9) Uani 1 1 d . . .
C3 C 0.6252(4) 0.6271(4) 0.2517(4) 0.0356(10) Uani 1 1 d . . .
H3 H 0.6703 0.6119 0.3073 0.043 Uiso 1 1 calc R U .
O4 O 0.6897(3) 0.5677(3) 0.8764(3) 0.0402(8) Uani 1 1 d . . .
N4 N 0.8322(4) -0.0380(3) 0.5931(3) 0.0359(9) Uani 1 1 d . . .
C4 C 0.5032(4) 0.6529(4) 0.2636(4) 0.0345(9) Uani 1 1 d . . .
C5 C 0.4359(4) 0.6805(4) 0.1833(4) 0.0347(10) Uani 1 1 d . . .
H5 H 0.3535 0.7018 0.1920 0.042 Uiso 1 1 calc R U .
C6 C 0.4924(4) 0.6762(4) 0.0894(4) 0.0339(9) Uani 1 1 d . . .
H6 H 0.4478 0.6935 0.0332 0.041 Uiso 1 1 calc R U .
O7 O 0.9736(3) 0.3348(3) 0.1390(2) 0.0367(7) Uani 1 1 d . . .
C7 C 0.6138(4) 0.6468(4) 0.0768(3) 0.0305(9) Uani 1 1 d . . .
H7 H 0.6509 0.6424 0.0129 0.037 Uiso 1 1 calc R U .
O8 O 0.9828(3) 0.3528(3) 0.2882(3) 0.0340(7) Uani 1 1 d . . .
C8 C 0.4989(4) 0.6639(4) 0.4337(4) 0.0363(10) Uani 1 1 d . . .
H8 H 0.5837 0.6883 0.4215 0.044 Uiso 1 1 calc R U .
O9 O 0.8741(3) 0.2959(3) 0.8142(3) 0.0348(7) Uani 1 1 d . . .
C9 C 0.3000(5) 0.6107(5) 0.5079(4) 0.0469(12) Uani 1 1 d . . .
H9 H 0.2237 0.5930 0.5573 0.056 Uiso 1 1 calc R U .
O10 O 0.8172(4) 0.2262(3) 0.9924(3) 0.0433(8) Uani 1 1 d . . .
C10 C 0.3178(5) 0.6096(5) 0.4119(4) 0.0455(12) Uani 1 1 d . . .
H10 H 0.2574 0.5892 0.3814 0.055 Uiso 1 1 calc R U .
C11 C 0.4362(4) 0.6487(4) 0.6168(4) 0.0355(10) Uani 1 1 d . . .
C12 C 0.5493(4) 0.6192(4) 0.6486(4) 0.0351(10) Uani 1 1 d . . .
H12 H 0.6146 0.6035 0.6044 0.042 Uiso 1 1 calc R U .
C13 C 0.5645(4) 0.6132(4) 0.7461(4) 0.0304(9) Uani 1 1 d . . .
C14 C 0.4681(4) 0.6351(4) 0.8100(4) 0.0359(10) Uani 1 1 d . . .
H14 H 0.4778 0.6278 0.8780 0.043 Uiso 1 1 calc R U .
C15 C 0.3565(4) 0.6677(4) 0.7754(4) 0.0381(10) Uani 1 1 d . . .
H15 H 0.2913 0.6846 0.8187 0.046 Uiso 1 1 calc R U .
C16 C 0.3419(5) 0.6750(5) 0.6780(4) 0.0402(11) Uani 1 1 d . . .
H16 H 0.2668 0.6982 0.6533 0.048 Uiso 1 1 calc R U .
C17 C 0.6807(4) 0.5701(4) 0.7885(4) 0.0319(9) Uani 1 1 d . . .
C20 C 0.9593(4) 0.2985(3) 0.2388(3) 0.0258(8) Uani 1 1 d . . .
C21 C 0.9080(4) 0.1748(3) 0.3058(3) 0.0283(8) Uani 1 1 d . . .
C22 C 0.8941(4) 0.1264(3) 0.4170(3) 0.0280(8) Uani 1 1 d . . .
H22 H 0.9169 0.1703 0.4506 0.034 Uiso 1 1 calc R U .
C23 C 0.8464(5) 0.0129(4) 0.4784(4) 0.0376(10) Uani 1 1 d . . .
C24 C 0.8122(8) -0.0516(5) 0.4305(4) 0.068(2) Uani 1 1 d . . .
H24 H 0.7786 -0.1286 0.4729 0.081 Uiso 1 1 calc R U .
C25 C 0.8276(8) -0.0023(5) 0.3192(4) 0.068(2) Uani 1 1 d . . .
H25 H 0.8066 -0.0469 0.2855 0.082 Uiso 1 1 calc R U .
C26 C 0.8732(5) 0.1108(4) 0.2567(4) 0.0417(11) Uani 1 1 d . . .
H26 H 0.8806 0.1445 0.1810 0.050 Uiso 1 1 calc R U .
C27 C 0.8585(6) 0.0142(4) 0.6511(4) 0.0436(12) Uani 1 1 d . . .
H27 H 0.8916 0.0911 0.6230 0.052 Uiso 1 1 calc R U .
C28 C 0.7879(5) -0.1639(4) 0.7633(4) 0.0361(10) Uani 1 1 d . . .
H28 H 0.7626 -0.2322 0.8278 0.043 Uiso 1 1 calc R U .
C29 C 0.7889(5) -0.1505(4) 0.6635(4) 0.0352(10) Uani 1 1 d . . .
H29 H 0.7646 -0.2074 0.6445 0.042 Uiso 1 1 calc R U .
C30 C 0.8423(5) -0.0372(4) 0.8434(4) 0.0365(10) Uani 1 1 d . . .
C31 C 0.8405(5) 0.0743(4) 0.8313(3) 0.0364(10) Uani 1 1 d . . .
H31 H 0.8371 0.1360 0.7634 0.044 Uiso 1 1 calc R U .
C32 C 0.8438(4) 0.0948(4) 0.9198(4) 0.0323(9) Uani 1 1 d . . .
C33 C 0.8483(5) 0.0037(4) 1.0178(4) 0.0384(10) Uani 1 1 d . . .
H33 H 0.8465 0.0169 1.0790 0.046 Uiso 1 1 calc R U .
C34 C 0.8556(5) -0.1075(4) 1.0281(4) 0.0433(12) Uani 1 1 d . . .
H34 H 0.8617 -0.1691 1.0953 0.052 Uiso 1 1 calc R U .
C35 C 0.8538(5) -0.1280(4) 0.9398(4) 0.0387(10) Uani 1 1 d . . .
H35 H 0.8604 -0.2030 0.9456 0.046 Uiso 1 1 calc R U .
C36 C 0.8441(4) 0.2155(4) 0.9086(4) 0.0342(9) Uani 1 1 d . . .
O21 O 0.8686(3) 0.4411(3) -0.0667(3) 0.0328(7) Uani 1 1 d D . .
H21B H 0.849(5) 0.3644(19) -0.031(4) 0.049 Uiso 1 1 d D U .
H21A H 0.802(4) 0.481(4) -0.065(5) 0.049 Uiso 1 1 d D U .
O20 O 1.0154(5) 0.4971(6) 0.4011(5) 0.0338(14) Uani 0.5 1 d D . P
H20A H 1.013(12) 0.425(3) 0.441(8) 0.051 Uiso 0.5 1 d D U P
H20B H 1.034(10) 0.531(9) 0.437(8) 0.051 Uiso 0.5 1 d D U P

loop_
_atom_site_aniso_label
_atom_site_aniso_U_11
_atom_site_aniso_U_22
_atom_site_aniso_U_33
_atom_site_aniso_U_23
_atom_site_aniso_U_13
_atom_site_aniso_U_12
Mn1 0.0194(4) 0.0243(4) 0.0255(4) -0.0100(3) -0.0049(3) 0.0031(3)
O1 0.0274(16) 0.0396(17) 0.0435(18) -0.0211(15) -0.0025(14) 0.0095(13)
N1 0.028(2) 0.053(2) 0.038(2) -0.0262(19) -0.0081(16) 0.0103(17)
C1 0.0190(19) 0.0261(19) 0.039(2) -0.0146(17) -0.0022(17) 0.0025(14)
Mn2 0.0219(3) 0.0291(3) 0.0489(4) -0.0191(3) -0.0119(3) 0.0042(2)
O2 0.0221(15) 0.0439(18) 0.0487(18) -0.0258(15) -0.0128(13) 0.0075(12)
N2 0.030(2) 0.054(2) 0.0340(19) -0.0213(18) -0.0097(16) 0.0084(17)
C2 0.024(2) 0.029(2) 0.034(2) -0.0143(17) -0.0049(17) 0.0066(15)
O3 0.0236(15) 0.0415(17) 0.0390(16) -0.0175(14) -0.0091(13) 0.0064(12)
N3 0.050(2) 0.0265(18) 0.0290(18) -0.0087(15) -0.0035(17) 0.0023(16)
C3 0.028(2) 0.048(3) 0.036(2) -0.022(2) -0.0117(18) 0.0144(19)
O4 0.0373(18) 0.049(2) 0.0514(19) -0.0319(17) -0.0254(16) 0.0170(15)
N4 0.048(2) 0.0261(18) 0.0293(18) -0.0100(15) -0.0041(16) -0.0042(16)
C4 0.031(2) 0.042(2) 0.034(2) -0.0194(19) -0.0082(18) 0.0083(18)
C5 0.030(2) 0.042(2) 0.036(2) -0.020(2) -0.0090(18) 0.0119(18)
C6 0.031(2) 0.039(2) 0.032(2) -0.0142(19) -0.0123(18) 0.0097(18)
O7 0.0423(19) 0.0310(16) 0.0297(15) -0.0074(13) -0.0060(13) 0.0005(13)
C7 0.027(2) 0.032(2) 0.031(2) -0.0139(17) -0.0034(17) 0.0036(16)
O8 0.0369(17) 0.0270(15) 0.0379(16) -0.0135(13) -0.0091(13) -0.0008(12)
C8 0.029(2) 0.049(3) 0.038(2) -0.025(2) -0.0097(19) 0.0125(19)
O9 0.0317(16) 0.0293(15) 0.0441(17) -0.0146(14) -0.0141(14) 0.0019(12)
C9 0.028(2) 0.074(4) 0.043(3) -0.030(3) -0.008(2) 0.007(2)
O10 0.055(2) 0.0359(18) 0.0439(19) -0.0228(15) -0.0089(16) 0.0019(15)
C10 0.026(2) 0.074(4) 0.046(3) -0.035(3) -0.010(2) 0.008(2)
C11 0.028(2) 0.049(3) 0.036(2) -0.023(2) -0.0095(19) 0.0134(19)
C12 0.028(2) 0.042(2) 0.038(2) -0.021(2) -0.0054(18) 0.0101(18)
C13 0.026(2) 0.033(2) 0.036(2) -0.0173(18) -0.0113(17) 0.0061(16)
C14 0.036(2) 0.044(3) 0.030(2) -0.0167(19) -0.0129(19) 0.0105(19)
C15 0.031(2) 0.050(3) 0.039(2) -0.024(2) -0.0076(19) 0.016(2)
C16 0.036(3) 0.054(3) 0.038(2) -0.026(2) -0.011(2) 0.018(2)
C17 0.027(2) 0.030(2) 0.042(2) -0.0173(19) -0.0112(18) 0.0061(16)
C20 0.0170(17) 0.0275(19) 0.0297(19) -0.0103(16) -0.0033(15) 0.0051(14)
C21 0.027(2) 0.0246(19) 0.031(2) -0.0110(16) -0.0024(16) 0.0015(15)
C22 0.025(2) 0.0268(19) 0.031(2) -0.0135(16) -0.0029(16) 0.0030(15)
C23 0.047(3) 0.033(2) 0.029(2) -0.0130(18) -0.0002(19) -0.0007(19)
C24 0.125(6) 0.043(3) 0.028(2) -0.014(2) -0.003(3) -0.031(3)
C25 0.125(6) 0.043(3) 0.034(3) -0.019(2) -0.004(3) -0.031(3)
C26 0.064(3) 0.035(2) 0.026(2) -0.0142(19) -0.007(2) -0.006(2)
C27 0.071(4) 0.026(2) 0.029(2) -0.0084(18) -0.007(2) -0.002(2)
C28 0.040(3) 0.032(2) 0.034(2) -0.0129(18) -0.0060(19) 0.0008(18)
C29 0.041(3) 0.027(2) 0.032(2) -0.0090(17) -0.0037(18) -0.0018(17)
C30 0.047(3) 0.032(2) 0.031(2) -0.0157(19) -0.0046(19) 0.0052(19)
C31 0.045(3) 0.033(2) 0.026(2) -0.0076(17) -0.0080(19) 0.0065(19)
C32 0.034(2) 0.027(2) 0.037(2) -0.0145(18) -0.0118(18) 0.0051(16)
C33 0.052(3) 0.035(2) 0.031(2) -0.0148(19) -0.015(2) 0.005(2)
C34 0.060(3) 0.031(2) 0.033(2) -0.0060(19) -0.015(2) 0.003(2)
C35 0.053(3) 0.030(2) 0.030(2) -0.0109(18) -0.008(2) 0.0023(19)
C36 0.027(2) 0.032(2) 0.044(2) -0.0162(19) -0.0110(19) 0.0025(16)
O21 0.0250(15) 0.0311(15) 0.0479(18) -0.0197(14) -0.0155(14) 0.0054(12)
O20 0.019(3) 0.074(5) 0.033(3) -0.044(3) -0.010(2) 0.016(3)

loop_
_atom_type_symbol
_atom_type_description
_atom_type_scat_dispersion_real
_atom_type_scat_dispersion_imag
_atom_type_scat_source
C C 0.0033 0.0016 'International Tables Vol C Tables 4.2.6.8 and 6.1.1.4'
H H 0.0000 0.0000 'International Tables Vol C Tables 4.2.6.8 and 6.1.1.4'
Mn Mn 0.3370 0.7280 'International Tables Vol C Tables 4.2.6.8 and 6.1.1.4'
N N 0.0061 0.0033 'International Tables Vol C Tables 4.2.6.8 and 6.1.1.4'
O O 0.0106 0.0060 'International Tables Vol C Tables 4.2.6.8 and 6.1.1.4'

loop_
_geom_angle_atom_site_label_1
_geom_angle_atom_site_label_2
_geom_angle_atom_site_label_3
_geom_angle
_geom_angle_site_symmetry_1
_geom_angle_site_symmetry_3
O1 Mn1 O1 180.0 2_765 .
O1 Mn1 O7 85.16(13) 2_765 .
O1 Mn1 O7 94.84(13) . .
O1 Mn1 O7 94.84(13) 2_765 2_765
O1 Mn1 O7 85.16(13) . 2_765
O7 Mn1 O7 180.0 . 2_765
O1 Mn1 O21 88.57(13) 2_765 2_765
O1 Mn1 O21 91.43(13) . 2_765
O7 Mn1 O21 90.33(13) . 2_765
O7 Mn1 O21 89.67(13) 2_765 2_765
O1 Mn1 O21 91.43(13) 2_765 .
O1 Mn1 O21 88.57(13) . .
O7 Mn1 O21 89.67(13) . .
O7 Mn1 O21 90.33(13) 2_765 .
O21 Mn1 O21 180.0 2_765 .
C1 O1 Mn1 140.9(3) . .
C8 N1 C10 109.6(4) . .
C8 N1 C4 124.8(4) . .
C10 N1 C4 125.6(4) . .
O1 C1 O2 127.9(4) . .
O1 C1 C2 115.7(4) . .
O2 C1 C2 116.5(4) . .
O20 Mn2 O8 88.6(2) . .
O20 Mn2 O2 89.97(18) . .
O8 Mn2 O2 88.09(13) . .
O20 Mn2 O3 86.69(18) . 2_766
O8 Mn2 O3 89.51(13) . 2_766
O2 Mn2 O3 175.93(12) . 2_766
O20 Mn2 O9 90.4(2) . 2_766
O8 Mn2 O9 177.42(12) . 2_766
O2 Mn2 O9 89.56(12) . 2_766
O3 Mn2 O9 92.78(12) 2_766 2_766
O20 Mn2 O21 171.46(17) . 2_765
O8 Mn2 O21 95.26(12) . 2_765
O2 Mn2 O21 97.76(12) . 2_765
O3 Mn2 O21 85.73(12) 2_766 2_765
O9 Mn2 O21 86.10(13) 2_766 2_765
C1 O2 Mn2 129.0(3) . .
C8 N2 C9 108.5(4) . .
C8 N2 C11 125.7(4) . .
C9 N2 C11 125.8(4) . .
C7 C2 C3 119.9(4) . .
C7 C2 C1 120.5(4) . .
C3 C2 C1 119.6(4) . .
C17 O3 Mn2 128.3(3) . 2_766
C27 N3 C28 108.1(4) . .
C27 N3 C30 125.9(4) . .
C28 N3 C30 126.0(4) . .
C4 C3 C2 118.8(4) . .
C4 C3 H3 120.6 . .
C2 C3 H3 120.6 . .
C27 N4 C29 108.0(4) . .
C27 N4 C23 126.2(4) . .
C29 N4 C23 125.8(4) . .
C5 C4 C3 122.6(4) . .
C5 C4 N1 118.8(4) . .
C3 C4 N1 118.5(4) . .
C4 C5 C6 117.8(4) . .
C4 C5 H5 121.1 . .
C6 C5 H5 121.1 . .
C5 C6 C7 120.6(4) . .
C5 C6 H6 119.7 . .
C7 C6 H6 119.7 . .
C20 O7 Mn1 136.5(3) . .
C2 C7 C6 120.1(4) . .
C2 C7 H7 119.9 . .
C6 C7 H7 119.9 . .
C20 O8 Mn2 133.0(3) . .
N1 C8 N2 107.6(4) . .
N1 C8 H8 126.2 . .
N2 C8 H8 126.2 . .
C36 O9 Mn2 128.5(3) . 2_766
C10 C9 N2 108.0(5) . .
C10 C9 H9 126.0 . .
N2 C9 H9 126.0 . .
C9 C10 N1 106.4(4) . .
C9 C10 H10 126.8 . .
N1 C10 H10 126.8 . .
C16 C11 C12 121.6(4) . .
C16 C11 N2 118.8(4) . .
C12 C11 N2 119.4(4) . .
C13 C12 C11 118.6(4) . .
C13 C12 H12 120.7 . .
C11 C12 H12 120.7 . .
C14 C13 C12 120.0(4) . .
C14 C13 C17 119.5(4) . .
C12 C13 C17 120.1(4) . .
C13 C14 C15 120.6(4) . .
C13 C14 H14 119.7 . .
C15 C14 H14 119.7 . .
C16 C15 C14 119.4(4) . .
C16 C15 H15 120.3 . .
C14 C15 H15 120.3 . .
C11 C16 C15 119.7(5) . .
C11 C16 H16 120.1 . .
C15 C16 H16 120.1 . .
O4 C17 O3 125.8(4) . .
O4 C17 C13 117.2(4) . .
O3 C17 C13 117.1(4) . .
O8 C20 O7 127.2(4) . .
O8 C20 C21 117.0(4) . .
O7 C20 C21 115.8(4) . .
C26 C21 C22 120.3(4) . .
C26 C21 C20 120.3(4) . .
C22 C21 C20 119.5(4) . .
C21 C22 C23 119.3(4) . .
C21 C22 H22 120.3 . .
C23 C22 H22 120.3 . .
C24 C23 C22 120.9(4) . .
C24 C23 N4 119.3(4) . .
C22 C23 N4 119.8(4) . .
C23 C24 C25 119.1(5) . .
C23 C24 H24 120.5 . .
C25 C24 H24 120.5 . .
C26 C25 C24 120.9(5) . .
C26 C25 H25 119.5 . .
C24 C25 H25 119.5 . .
C25 C26 C21 119.4(4) . .
C25 C26 H26 120.3 . .
C21 C26 H26 120.3 . .
N4 C27 N3 108.6(4) . .
N4 C27 H27 125.7 . .
N3 C27 H27 125.7 . .
C29 C28 N3 107.7(4) . .
C29 C28 H28 126.1 . .
N3 C28 H28 126.1 . .
C28 C29 N4 107.5(4) . .
C28 C29 H29 126.3 . .
N4 C29 H29 126.3 . .
C35 C30 C31 121.5(4) . .
C35 C30 N3 118.5(4) . .
C31 C30 N3 120.0(4) . .
C30 C31 C32 119.4(4) . .
C30 C31 H31 120.3 . .
C32 C31 H31 120.3 . .
C33 C32 C31 119.4(4) . .
C33 C32 C36 120.1(4) . .
C31 C32 C36 120.5(4) . .
C32 C33 C34 120.8(4) . .
C32 C33 H33 119.6 . .
C34 C33 H33 119.6 . .
C35 C34 C33 119.9(4) . .
C35 C34 H34 120.1 . .
C33 C34 H34 120.1 . .
C30 C35 C34 119.0(4) . .
C30 C35 H35 120.5 . .
C34 C35 H35 120.5 . .
O10 C36 O9 126.3(4) . .
O10 C36 C32 117.0(4) . .
O9 C36 C32 116.6(4) . .
Mn1 O21 Mn2 112.50(14) . 2_765
Mn1 O21 H21B 113(4) . .
Mn2 O21 H21B 105(4) 2_765 .
Mn1 O21 H21A 106(4) . .
Mn2 O21 H21A 109(4) 2_765 .
H21B O21 H21A 112(5) . .
Mn2 O20 H20A 108(8) . .
Mn2 O20 H20B 136(8) . .
H20A O20 H20B 107(10) . .

loop_
_geom_bond_atom_site_label_1
_geom_bond_atom_site_label_2
_geom_bond_distance
_geom_bond_site_symmetry_2
Mn1 O1 2.157(3) 2_765
Mn1 O1 2.157(3) .
Mn1 O7 2.162(3) .
Mn1 O7 2.162(3) 2_765
Mn1 O21 2.171(3) 2_765
Mn1 O21 2.171(3) .
O1 C1 1.245(5) .
N1 C8 1.343(6) .
N1 C10 1.396(6) .
N1 C4 1.438(6) .
C1 O2 1.257(5) .
C1 C2 1.536(6) .
Mn2 O20 2.153(6) .
Mn2 O8 2.162(3) .
Mn2 O2 2.188(3) .
Mn2 O3 2.203(3) 2_766
Mn2 O9 2.206(3) 2_766
Mn2 O21 2.239(3) 2_765
N2 C8 1.348(6) .
N2 C9 1.395(6) .
N2 C11 1.438(6) .
C2 C7 1.385(6) .
C2 C3 1.386(6) .
O3 C17 1.275(6) .
O3 Mn2 2.203(3) 2_766
N3 C27 1.343(6) .
N3 C28 1.383(6) .
N3 C30 1.430(6) .
C3 C4 1.382(6) .
C3 H3 0.9500 .
O4 C17 1.250(6) .
N4 C27 1.341(6) .
N4 C29 1.389(5) .
N4 C23 1.436(6) .
C4 C5 1.378(6) .
C5 C6 1.390(6) .
C5 H5 0.9500 .
C6 C7 1.391(6) .
C6 H6 0.9500 .
O7 C20 1.255(5) .
C7 H7 0.9500 .
O8 C20 1.250(5) .
C8 H8 0.9500 .
O9 C36 1.268(6) .
O9 Mn2 2.206(3) 2_766
C9 C10 1.345(7) .
C9 H9 0.9500 .
O10 C36 1.240(6) .
C10 H10 0.9500 .
C11 C16 1.374(7) .
C11 C12 1.392(6) .
C12 C13 1.387(6) .
C12 H12 0.9500 .
C13 C14 1.382(7) .
C13 C17 1.510(6) .
C14 C15 1.397(6) .
C14 H14 0.9500 .
C15 C16 1.376(7) .
C15 H15 0.9500 .
C16 H16 0.9500 .
C20 C21 1.518(6) .
C21 C26 1.391(6) .
C21 C22 1.392(6) .
C22 C23 1.394(6) .
C22 H22 0.9500 .
C23 C24 1.381(7) .
C24 C25 1.392(8) .
C24 H24 0.9500 .
C25 C26 1.386(7) .
C25 H25 0.9500 .
C26 H26 0.9500 .
C27 H27 0.9500 .
C28 C29 1.342(7) .
C28 H28 0.9500 .
C29 H29 0.9500 .
C30 C35 1.384(6) .
C30 C31 1.389(7) .
C31 C32 1.397(6) .
C31 H31 0.9500 .
C32 C33 1.382(6) .
C32 C36 1.512(6) .
C33 C34 1.397(7) .
C33 H33 0.9500 .
C34 C35 1.390(7) .
C34 H34 0.9500 .
C35 H35 0.9500 .
O21 Mn2 2.239(3) 2_765
O21 H21B 0.91(2) .
O21 H21A 0.90(2) .
O20 H20A 0.86(2) .
O20 H20B 0.86(2) .

loop_
_geom_torsion_atom_site_label_1
_geom_torsion_atom_site_label_2
_geom_torsion_atom_site_label_3
_geom_torsion_atom_site_label_4
_geom_torsion
_geom_torsion_site_symmetry_1
Mn1 O1 C1 O2 12.5(8) .
Mn1 O1 C1 C2 -167.2(3) .
O1 C1 O2 Mn2 -3.8(7) .
C2 C1 O2 Mn2 175.8(3) .
O1 C1 C2 C7 -7.4(6) .
O2 C1 C2 C7 172.9(4) .
O1 C1 C2 C3 169.9(4) .
O2 C1 C2 C3 -9.9(6) .
C7 C2 C3 C4 0.3(7) .
C1 C2 C3 C4 -176.9(4) .
C2 C3 C4 C5 -3.0(8) .
C2 C3 C4 N1 173.5(4) .
C8 N1 C4 C5 -151.9(5) .
C10 N1 C4 C5 31.2(7) .
C8 N1 C4 C3 31.5(7) .
C10 N1 C4 C3 -145.4(5) .
C3 C4 C5 C6 3.3(7) .
N1 C4 C5 C6 -173.2(4) .
C4 C5 C6 C7 -1.1(7) .
C3 C2 C7 C6 1.8(7) .
C1 C2 C7 C6 179.0(4) .
C5 C6 C7 C2 -1.4(7) .
C10 N1 C8 N2 0.0(6) .
C4 N1 C8 N2 -177.3(4) .
C9 N2 C8 N1 -1.1(6) .
C11 N2 C8 N1 177.4(4) .
C8 N2 C9 C10 1.8(6) .
C11 N2 C9 C10 -176.7(5) .
N2 C9 C10 N1 -1.7(6) .
C8 N1 C10 C9 1.1(6) .
C4 N1 C10 C9 178.4(5) .
C8 N2 C11 C16 151.5(5) .
C9 N2 C11 C16 -30.2(8) .
C8 N2 C11 C12 -33.5(7) .
C9 N2 C11 C12 144.7(5) .
C16 C11 C12 C13 2.0(8) .
N2 C11 C12 C13 -172.9(4) .
C11 C12 C13 C14 0.7(7) .
C11 C12 C13 C17 173.8(4) .
C12 C13 C14 C15 -2.5(7) .
C17 C13 C14 C15 -175.7(4) .
C13 C14 C15 C16 1.7(8) .
C12 C11 C16 C15 -2.8(8) .
N2 C11 C16 C15 172.1(5) .
C14 C15 C16 C11 0.9(8) .
Mn2 O3 C17 O4 -0.9(7) 2_766
Mn2 O3 C17 C13 179.1(3) 2_766
C14 C13 C17 O4 -7.5(6) .
C12 C13 C17 O4 179.3(4) .
C14 C13 C17 O3 172.5(4) .
C12 C13 C17 O3 -0.7(6) .
Mn2 O8 C20 O7 -0.8(7) .
Mn2 O8 C20 C21 179.0(3) .
Mn1 O7 C20 O8 -17.1(7) .
Mn1 O7 C20 C21 163.2(3) .
O8 C20 C21 C26 176.5(4) .
O7 C20 C21 C26 -3.7(6) .
O8 C20 C21 C22 -2.5(6) .
O7 C20 C21 C22 177.4(4) .
C26 C21 C22 C23 0.7(7) .
C20 C21 C22 C23 179.7(4) .
C21 C22 C23 C24 -0.4(8) .
C21 C22 C23 N4 179.7(4) .
C27 N4 C23 C24 -178.4(6) .
C29 N4 C23 C24 1.8(8) .
C27 N4 C23 C22 1.5(8) .
C29 N4 C23 C22 -178.3(4) .
C22 C23 C24 C25 0.9(11) .
N4 C23 C24 C25 -179.2(6) .
C23 C24 C25 C26 -1.8(12) .
C24 C25 C26 C21 2.2(11) .
C22 C21 C26 C25 -1.7(8) .
C20 C21 C26 C25 179.4(5) .
C29 N4 C27 N3 -1.6(6) .
C23 N4 C27 N3 178.6(5) .
C28 N3 C27 N4 1.6(6) .
C30 N3 C27 N4 -178.5(5) .
C27 N3 C28 C29 -0.9(6) .
C30 N3 C28 C29 179.1(5) .
N3 C28 C29 N4 -0.1(6) .
C27 N4 C29 C28 1.0(6) .
C23 N4 C29 C28 -179.2(5) .
C27 N3 C30 C35 -156.6(5) .
C28 N3 C30 C35 23.3(8) .
C27 N3 C30 C31 24.2(8) .
C28 N3 C30 C31 -155.9(5) .
C35 C30 C31 C32 -3.4(8) .
N3 C30 C31 C32 175.7(5) .
C30 C31 C32 C33 -0.3(7) .
C30 C31 C32 C36 179.0(5) .
C31 C32 C33 C34 3.1(8) .
C36 C32 C33 C34 -176.2(5) .
C32 C33 C34 C35 -2.3(8) .
C31 C30 C35 C34 4.2(8) .
N3 C30 C35 C34 -174.9(5) .
C33 C34 C35 C30 -1.3(8) .
Mn2 O9 C36 O10 19.5(7) 2_766
Mn2 O9 C36 C32 -159.2(3) 2_766
C33 C32 C36 O10 -17.7(7) .
C31 C32 C36 O10 163.0(5) .
C33 C32 C36 O9 161.1(4) .
C31 C32 C36 O9 -18.2(7) .

loop_
_platon_squeeze_void_nr
_platon_squeeze_void_average_x
_platon_squeeze_void_average_y
_platon_squeeze_void_average_z
_platon_squeeze_void_volume
_platon_squeeze_void_count_electrons
_platon_squeeze_void_content
1 0.130 0.281 0.622 42 20 ' '
2 0.500 0.000 0.828 300 90 ' '
3 0.870 0.719 0.379 42 19 ' '
